data_7103739
loop_
_publ_author_name
'Amii, Hideki'
'Kohda, Mitsuhiro'
'Seo, Motoharu'
'Uneyama, Kenji'

_publ_section_title
;
 A novel route to the fluorinated diimines: carbon monoxide-promoted reductive
 homocoupling of fluorinated imidoyl iodides in the presence of a palladium
 catalyst
;
_journal_coden_ASTM CHCOFS
_journal_issue 14
_journal_name_full 'Chemical Communications (Cambridge, United Kingdom)'
_journal_page_first 1752
_journal_page_last 1753
_journal_paper_doi 10.1039/b303040g
_journal_year 2003
_chemical_formula_moiety 'C16 H8 Cl2 F6 N2 '
_chemical_formula_sum 'C16 H8 Cl2 F6 N2'
_chemical_formula_weight 413.15
_space_group_IT_number 13
_symmetry_cell_setting monoclinic
_symmetry_Int_Tables_number 13
_symmetry_space_group_name_Hall '-P 2yac'
_symmetry_space_group_name_H-M 'P 1 2/n 1'
_audit_creation_date 'Fri May  2 22:02:46 2003'
_audit_creation_method 'by teXsan'
_cell_angle_alpha 90
_cell_angle_beta 100.907(9)
_cell_angle_gamma 90
_cell_formula_units_Z 2
_cell_length_a 7.2370(8)
_cell_length_b 9.150(2)
_cell_length_c 13.068(2)
_cell_measurement_temperature 288.2
_cell_volume 849.7(2)
_computing_cell_refinement PROCESS
_computing_data_collection PROCESS
_computing_data_reduction 'teXsan Ver. 1.11'
_computing_publication_material 'teXsan Ver. 1.11'
_computing_structure_refinement 'teXsan Ver. 1.10'
_computing_structure_solution SIR97
_diffrn_detector_area_resol_mean 10.00
_diffrn_measured_fraction_theta_full 0.8943
_diffrn_measured_fraction_theta_max 0.8943
_diffrn_measurement_device_type 'Rigaku RAXIS-IV Imaging Plate'
_diffrn_measurement_method \w
_diffrn_radiation_type 'Mo K\a'
_diffrn_radiation_wavelength 0.7107
_diffrn_reflns_limit_h_max 0
_diffrn_reflns_limit_h_min -7
_diffrn_reflns_limit_k_max 10
_diffrn_reflns_limit_k_min 0
_diffrn_reflns_limit_l_max 15
_diffrn_reflns_limit_l_min -15
_diffrn_reflns_number 1430
_diffrn_reflns_theta_full 25.18
_diffrn_reflns_theta_max 25.18
_exptl_absorpt_coefficient_mu 0.445
_exptl_absorpt_correction_type none
_exptl_crystal_colour yellow
_exptl_crystal_density_diffrn 1.615
_exptl_crystal_density_method 'not measured'
_exptl_crystal_description unknown
_exptl_crystal_size_max 0.000
_exptl_crystal_size_mid 0.000
_exptl_crystal_size_min 0.000
_refine_diff_density_max 0.26
_refine_diff_density_min -0.25
_refine_ls_extinction_coef 0.23(5)
_refine_ls_extinction_method 'Zachariasen(1967) type 2 Gaussian isotropic'
_refine_ls_goodness_of_fit_ref 1.387
_refine_ls_hydrogen_treatment noref
_refine_ls_number_parameters 119
_refine_ls_number_reflns 1115
_refine_ls_R_factor_gt 0.0702
_refine_ls_shift/su_max 0.0046
_refine_ls_structure_factor_coef F
_refine_ls_weighting_details 'w = 1/[\s^2^(Fo) + 0.01000|Fo|^2^]'
_refine_ls_weighting_scheme calc
_refine_ls_wR_factor_ref 0.1371
_reflns_number_gt 1115
_reflns_number_total 1371
_reflns_threshold_expression F^2^>5.0\s(F^2^)
_cod_data_source_file b303040g.txt
_cod_data_source_block p-Cl
_cod_original_formula_sum 'C16 H8 Cl2 F6 N2 '
_cod_database_code 7103739

loop_
_symmetry_equiv_pos_as_xyz
x,y,z
1/2+x,-y,1/2+z
-x,-y,-z
1/2-x,y,1/2-z

loop_
_atom_site_label
_atom_site_type_symbol
_atom_site_fract_x
_atom_site_fract_y
_atom_site_fract_z
_atom_site_U_iso_or_equiv
_atom_site_adp_type
_atom_site_occupancy
_atom_site_calc_flag
_atom_site_refinement_flags
_atom_site_disorder_assembly
_atom_site_disorder_group
Cl(1) Cl 1.2103(2) 0.8440(2) 0.5954(1) 0.1049(6) Uani 1.00 d . . .
F(1) F 0.5600(5) 0.0681(4) 0.6138(3) 0.123(1) Uani 1.00 d . . .
F(2) F 0.5315(4) 0.0882(3) 0.7708(3) 0.109(1) Uani 1.00 d . . .
F(3) F 0.3595(3) 0.2123(4) 0.6558(3) 0.104(1) Uani 1.00 d . . .
N(2) N 0.6611(4) 0.3765(3) 0.6283(2) 0.0548(8) Uani 1.00 d . . .
C(1) C 0.7349(5) 0.6322(5) 0.6076(3) 0.067(1) Uani 1.00 d . . .
C(2) C 0.5304(5) 0.1612(4) 0.6842(3) 0.066(1) Uani 1.00 d . . .
C(5) C 1.1124(5) 0.5670(5) 0.6276(3) 0.065(1) Uani 1.00 d . . .
C(6) C 0.9862(5) 0.4568(4) 0.6370(3) 0.058(1) Uani 1.00 d . . .
C(7) C 0.8638(6) 0.7408(5) 0.6004(4) 0.075(1) Uani 1.00 d . . .
C(8) C 1.0489(6) 0.7076(5) 0.6090(3) 0.068(1) Uani 1.00 d . . .
C(9) C 0.7978(4) 0.4884(4) 0.6275(2) 0.0530(9) Uani 1.00 d . . .
C(10) C 0.6774(4) 0.2840(3) 0.6996(3) 0.0507(9) Uani 1.00 d . . .
H(1) H 0.6047 0.6547 0.5992 0.0800 Uiso 1.00 calc . . .
H(2) H 1.2425 0.5456 0.6339 0.0781 Uiso 1.00 calc . . .
H(3) H 1.0294 0.3593 0.6500 0.0700 Uiso 1.00 calc . . .
H(4) H 0.8230 0.8392 0.5893 0.0901 Uiso 1.00 calc . . .

loop_
_atom_site_aniso_label
_atom_site_aniso_U_11
_atom_site_aniso_U_22
_atom_site_aniso_U_33
_atom_site_aniso_U_12
_atom_site_aniso_U_13
_atom_site_aniso_U_23
Cl(1) 0.114(1) 0.089(1) 0.122(1) -0.0487(7) 0.0487(9) -0.0137(7)
F(1) 0.121(2) 0.101(2) 0.168(3) -0.055(2) 0.079(2) -0.072(2)
F(2) 0.113(2) 0.098(2) 0.115(2) -0.044(2) 0.014(2) 0.027(2)
F(3) 0.050(2) 0.109(2) 0.149(3) -0.023(1) 0.010(1) 0.003(2)
N(2) 0.043(2) 0.060(2) 0.061(2) -0.005(1) 0.009(1) -0.004(1)
C(1) 0.053(2) 0.065(2) 0.084(3) 0.007(1) 0.018(2) 0.002(2)
C(2) 0.058(2) 0.069(2) 0.074(2) -0.010(1) 0.020(2) -0.007(2)
C(5) 0.054(2) 0.082(3) 0.061(2) -0.010(2) 0.016(1) -0.001(2)
C(6) 0.058(2) 0.061(2) 0.056(2) -0.002(1) 0.010(1) 0.005(2)
C(7) 0.081(3) 0.062(3) 0.088(3) 0.000(2) 0.032(2) 0.004(2)
C(8) 0.077(3) 0.068(2) 0.061(2) -0.022(2) 0.019(2) -0.008(2)
C(9) 0.049(2) 0.059(2) 0.050(2) -0.008(1) 0.006(1) 0.000(1)
C(10) 0.043(2) 0.052(2) 0.059(2) -0.001(1) 0.015(1) -0.005(1)

loop_
_atom_type_symbol
_atom_type_description
_atom_type_scat_dispersion_real
_atom_type_scat_dispersion_imag
_atom_type_scat_source
C C 0.003 0.002
;International Tables for Crystallography
(1992, Vol. C, Tables 4.2.6.8 and 6.1.1.1)
;
H H 0.000 0.000
;International Tables for Crystallography
(1992, Vol. C, Table 6.1.1.2)
;
N N 0.006 0.003
;International Tables for Crystallography
(1992, Vol. C, Tables 4.2.6.8 and 6.1.1.1)
;
F F 0.017 0.010
;International Tables for Crystallography
(1992, Vol. C, Tables 4.2.6.8 and 6.1.1.1)
;
Cl Cl 0.148 0.159
;International Tables for Crystallography
(1992, Vol. C, Tables 4.2.6.8 and 6.1.1.1)
;

loop_
_cod_changelog_entry_id
_cod_changelog_entry_author
_cod_changelog_entry_date
_cod_changelog_entry_text
1 'Vaitkus, Antanas' 2022-05-07T05:13:00+03:00 'Updated bibliographic information.'
2 'Vaitkus, Antanas' 2022-05-07T05:17:00+03:00
;
 Replaced the '&#x00A5;' sequences with backslash symbols ('\')
 in multiple data values.
;
